data_1542945
loop_
_publ_author_name
'Yang, Xing-Wei'
'Li, Yan-Ping'
'Su, Jia'
'Ma, Wei-Guang'
'Xu, Gang'

_publ_section_title
;
 Hyperjapones A-E, Terpenoid Polymethylated Acylphloroglucinols from
 Hypericum japonicum.
;
_journal_issue 8
_journal_name_full 'Organic letters'
_journal_page_first 1876
_journal_page_last 1879
_journal_paper_doi 10.1021/acs.orglett.6b00650
_journal_volume 18
_journal_year 2016
_chemical_formula_moiety 'C28 H40 O4'
_chemical_formula_sum 'C28 H40 O4'
_chemical_formula_weight 440.60
_chemical_name_systematic
; 
 ? 
;
_space_group_IT_number 14
_symmetry_cell_setting monoclinic
_symmetry_space_group_name_Hall '-P 2yn'
_symmetry_space_group_name_H-M 'P 1 21/n 1'
_atom_sites_solution_hydrogens geom
_atom_sites_solution_primary direct
_atom_sites_solution_secondary difmap
_audit_creation_method SHELXL-97
_cell_angle_alpha 90.00
_cell_angle_beta 100.5590(10)
_cell_angle_gamma 90.00
_cell_formula_units_Z 4
_cell_length_a 11.2485(3)
_cell_length_b 11.2825(3)
_cell_length_c 20.3694(6)
_cell_measurement_reflns_used 9868
_cell_measurement_temperature 100(2)
_cell_measurement_theta_max 68.80
_cell_measurement_theta_min 4.00
_cell_volume 2541.33(12)
_computing_cell_refinement 'Bruker SAINT'
_computing_data_collection 'Bruker APEX2'
_computing_data_reduction 'Bruker SAINT'
_computing_molecular_graphics 'Bruker SHELXTL'
_computing_publication_material 'Bruker SHELXTL'
_computing_structure_refinement 'SHELXL-97 (Sheldrick, 2008)'
_computing_structure_solution 'SHELXS-97 (Sheldrick, 2008)'
_diffrn_ambient_temperature 100(2)
_diffrn_measured_fraction_theta_full 0.915
_diffrn_measured_fraction_theta_max 0.915
_diffrn_measurement_device_type 'Bruker APEX-II CCD'
_diffrn_measurement_method '\f and \w scans'
_diffrn_radiation_monochromator graphite
_diffrn_radiation_source 'fine-focus sealed tube'
_diffrn_radiation_type CuK\a
_diffrn_radiation_wavelength 1.54178
_diffrn_reflns_av_R_equivalents 0.0339
_diffrn_reflns_av_sigmaI/netI 0.0247
_diffrn_reflns_limit_h_max 11
_diffrn_reflns_limit_h_min -13
_diffrn_reflns_limit_k_max 13
_diffrn_reflns_limit_k_min -13
_diffrn_reflns_limit_l_max 24
_diffrn_reflns_limit_l_min -22
_diffrn_reflns_number 21467
_diffrn_reflns_theta_full 69.45
_diffrn_reflns_theta_max 69.45
_diffrn_reflns_theta_min 4.20
_exptl_absorpt_coefficient_mu 0.592
_exptl_absorpt_correction_T_max 0.7069
_exptl_absorpt_correction_T_min 0.6489
_exptl_absorpt_correction_type multi-scan
_exptl_absorpt_process_details sadabs
_exptl_crystal_colour colourless
_exptl_crystal_density_diffrn 1.152
_exptl_crystal_density_method 'not measured'
_exptl_crystal_description block
_exptl_crystal_F_000 960
_exptl_crystal_size_max 0.80
_exptl_crystal_size_mid 0.78
_exptl_crystal_size_min 0.63
_refine_diff_density_max 0.376
_refine_diff_density_min -0.317
_refine_diff_density_rms 0.041
_refine_ls_extinction_coef 0.0059(3)
_refine_ls_extinction_expression Fc^*^=kFc[1+0.001xFc^2^\l^3^/sin(2\q)]^-1/4^
_refine_ls_extinction_method SHELXL
_refine_ls_goodness_of_fit_ref 1.126
_refine_ls_hydrogen_treatment constr
_refine_ls_matrix_type full
_refine_ls_number_parameters 325
_refine_ls_number_reflns 4364
_refine_ls_number_restraints 0
_refine_ls_restrained_S_all 1.126
_refine_ls_R_factor_all 0.0505
_refine_ls_R_factor_gt 0.0500
_refine_ls_shift/su_max 0.000
_refine_ls_shift/su_mean 0.000
_refine_ls_structure_factor_coef Fsqd
_refine_ls_weighting_details 'calc w=1/[\s^2^(Fo^2^)+(0.0421P)^2^+1.4592P] where P=(Fo^2^+2Fc^2^)/3'
_refine_ls_weighting_scheme calc
_refine_ls_wR_factor_gt 0.1211
_refine_ls_wR_factor_ref 0.1214
_reflns_number_gt 4306
_reflns_number_total 4364
_reflns_threshold_expression >2sigma(I)
_cod_data_source_file ol6b00650_si_002.cif
_cod_data_source_block cu_rxj8_0m
_cod_depositor_comments
;
The following automatic conversions were performed:

'_symmetry_cell_setting' value 'Monoclinic' changed to 'monoclinic'
according to
/usr/data/users/saulius/crontab/automatic-downloads/rss-feeds/ACS/lib/dictionaries/cif_core.dic
dictionary named 'cif_core.dic' version 2.4.2 from 2011-04-26.

Automatic conversion script
Id: cif_fix_values 4268 2015-11-12 08:31:59Z antanas 

 Adding full bibliography for 1542945--1542948.cif.
;
_cod_original_sg_symbol_H-M 'P 21/n'
_cod_database_code 1542945

loop_
_symmetry_equiv_pos_as_xyz
'x, y, z'
'-x+1/2, y+1/2, -z+1/2'
'-x, -y, -z'
'x-1/2, -y-1/2, z-1/2'

loop_
_atom_site_label
_atom_site_type_symbol
_atom_site_fract_x
_atom_site_fract_y
_atom_site_fract_z
_atom_site_U_iso_or_equiv
_atom_site_adp_type
_atom_site_occupancy
_atom_site_symmetry_multiplicity
_atom_site_calc_flag
_atom_site_refinement_flags
_atom_site_disorder_assembly
_atom_site_disorder_group
O4 O -0.01261(11) 0.35746(10) 0.08501(6) 0.0311(3) Uani 1 1 d . . .
O2 O -0.20908(12) 0.11810(12) 0.21878(6) 0.0389(3) Uani 1 1 d . . .
H2 H -0.2520 0.0570 0.2178 0.058 Uiso 1 1 calc R . .
O6 O -0.21200(12) 0.01583(12) -0.00614(6) 0.0398(3) Uani 1 1 d . A .
O7 O -0.33056(14) -0.04795(14) 0.17530(7) 0.0519(4) Uani 1 1 d . A .
C13' C 0.42891(19) 0.23722(17) 0.12670(10) 0.0452(5) Uani 1 1 d . . .
H13A H 0.3629 0.1985 0.1439 0.068 Uiso 1 1 calc R . .
H13B H 0.5007 0.1863 0.1348 0.068 Uiso 1 1 calc R . .
H13C H 0.4042 0.2507 0.0786 0.068 Uiso 1 1 calc R . .
C11' C 0.45832(17) 0.35599(16) 0.16218(9) 0.0368(4) Uani 1 1 d . . .
C7' C 0.35258(16) 0.44089(15) 0.14973(9) 0.0334(4) Uani 1 1 d . . .
H7' H 0.3678 0.5185 0.1673 0.040 Uiso 1 1 calc R . .
C8' C 0.24193(16) 0.42030(15) 0.11746(9) 0.0328(4) Uani 1 1 d . . .
H8' H 0.2282 0.3487 0.0927 0.039 Uiso 1 1 calc R . .
C9' C 0.13613(17) 0.50115(15) 0.11681(10) 0.0367(4) Uani 1 1 d . . .
H9'1 H 0.1089 0.5312 0.0708 0.044 Uiso 1 1 calc R . .
H9'2 H 0.1623 0.5701 0.1460 0.044 Uiso 1 1 calc R . .
C10' C 0.02894(16) 0.44073(14) 0.14051(9) 0.0328(4) Uani 1 1 d . . .
C4 C -0.08158(14) 0.26465(14) 0.09521(8) 0.0263(3) Uani 1 1 d . . .
C3 C -0.10212(14) 0.23288(14) 0.15577(8) 0.0262(3) Uani 1 1 d . . .
C2 C -0.18262(14) 0.13615(15) 0.15996(8) 0.0278(4) Uani 1 1 d . . .
C1 C -0.22891(14) 0.06111(15) 0.10535(8) 0.0274(4) Uani 1 1 d . A .
C7 C -0.30231(15) -0.03717(17) 0.11778(9) 0.0339(4) Uani 1 1 d . . .
C12' C 0.56838(18) 0.4118(2) 0.13922(11) 0.0475(5) Uani 1 1 d . . .
H12A H 0.5521 0.4194 0.0905 0.071 Uiso 1 1 calc R . .
H12B H 0.6393 0.3611 0.1530 0.071 Uiso 1 1 calc R . .
H12C H 0.5839 0.4903 0.1595 0.071 Uiso 1 1 calc R . .
C6 C -0.19375(14) 0.08437(15) 0.04104(8) 0.0275(4) Uani 1 1 d . . .
C5 C -0.13659(14) 0.20538(15) 0.03079(8) 0.0278(4) Uani 1 1 d . A .
C17 C -0.04291(16) 0.19099(16) -0.01456(8) 0.0336(4) Uani 1 1 d . . .
H17A H -0.0101 0.2688 -0.0230 0.050 Uiso 1 1 calc R A .
H17B H -0.0815 0.1554 -0.0570 0.050 Uiso 1 1 calc R . .
H17C H 0.0228 0.1395 0.0073 0.050 Uiso 1 1 calc R . .
C18 C -0.24280(16) 0.28488(17) -0.00288(9) 0.0367(4) Uani 1 1 d . . .
H18A H -0.3058 0.2859 0.0246 0.055 Uiso 1 1 calc R A .
H18B H -0.2764 0.2533 -0.0472 0.055 Uiso 1 1 calc R . .
H18C H -0.2134 0.3657 -0.0073 0.055 Uiso 1 1 calc R . .
C14' C -0.07323(18) 0.52835(16) 0.14167(11) 0.0442(5) Uani 1 1 d . . .
H14A H -0.0946 0.5667 0.0979 0.066 Uiso 1 1 calc R . .
H14B H -0.0471 0.5885 0.1760 0.066 Uiso 1 1 calc R . .
H14C H -0.1439 0.4863 0.1519 0.066 Uiso 1 1 calc R . .
C1' C 0.06447(16) 0.36997(14) 0.20539(8) 0.0302(4) Uani 1 1 d . . .
H1' H 0.1307 0.3144 0.1991 0.036 Uiso 1 1 calc R . .
C2' C 0.11249(17) 0.44632(16) 0.26698(9) 0.0385(4) Uani 1 1 d . . .
H2'1 H 0.0438 0.4715 0.2879 0.046 Uiso 1 1 calc R . .
H2'2 H 0.1507 0.5185 0.2526 0.046 Uiso 1 1 calc R . .
C3' C 0.20538(18) 0.38019(17) 0.31923(9) 0.0392(4) Uani 1 1 d . . .
H3'1 H 0.2024 0.4112 0.3643 0.047 Uiso 1 1 calc R . .
H3'2 H 0.1851 0.2948 0.3185 0.047 Uiso 1 1 calc R . .
C4' C 0.33075(17) 0.39622(16) 0.30447(9) 0.0359(4) Uani 1 1 d . . .
C15' C 0.38589(19) 0.51493(17) 0.32644(10) 0.0445(5) Uani 1 1 d . . .
H15A H 0.4702 0.5166 0.3202 0.067 Uiso 1 1 calc R . .
H15B H 0.3828 0.5275 0.3737 0.067 Uiso 1 1 calc R . .
H15C H 0.3404 0.5778 0.2997 0.067 Uiso 1 1 calc R . .
C5' C 0.38185(17) 0.31697(16) 0.27016(9) 0.0364(4) Uani 1 1 d . . .
H5' H 0.3452 0.2409 0.2646 0.044 Uiso 1 1 calc R . .
C6' C 0.49163(17) 0.33568(17) 0.23940(9) 0.0398(4) Uani 1 1 d . . .
H6'1 H 0.5450 0.2656 0.2484 0.048 Uiso 1 1 calc R . .
H6'2 H 0.5369 0.4053 0.2605 0.048 Uiso 1 1 calc R . .
C12 C -0.04194(16) 0.29456(15) 0.21835(8) 0.0314(4) Uani 1 1 d . . .
H12D H -0.0126 0.2349 0.2532 0.038 Uiso 1 1 calc R . .
H12E H -0.1015 0.3458 0.2350 0.038 Uiso 1 1 calc R . .
C10A C -0.3787(7) -0.2529(6) 0.0936(4) 0.0455(18) Uani 0.306(4) 1 d P A 1
H10A H -0.4088 -0.3102 0.0583 0.068 Uiso 0.306(4) 1 calc PR A 1
H10B H -0.4399 -0.2409 0.1215 0.068 Uiso 0.306(4) 1 calc PR A 1
H10C H -0.3043 -0.2832 0.1211 0.068 Uiso 0.306(4) 1 calc PR A 1
C9A C -0.4654(5) -0.0725(5) 0.0278(3) 0.0330(15) Uani 0.306(4) 1 d P A 1
H9A1 H -0.5071 -0.1240 -0.0079 0.049 Uiso 0.306(4) 1 calc PR A 1
H9A2 H -0.4470 0.0037 0.0087 0.049 Uiso 0.306(4) 1 calc PR A 1
H9A3 H -0.5175 -0.0592 0.0608 0.049 Uiso 0.306(4) 1 calc PR A 1
C8A C -0.3513(17) -0.1298(14) 0.0607(15) 0.020(3) Uani 0.306(4) 1 d P A 1
H8A H -0.2937 -0.1400 0.0291 0.024 Uiso 0.306(4) 1 calc PR A 1
C9B C -0.4703(3) -0.1787(5) 0.0784(2) 0.0873(18) Uani 0.694(4) 1 d P A 2
H9B1 H -0.4962 -0.2390 0.0441 0.131 Uiso 0.694(4) 1 calc PR A 2
H9B2 H -0.5294 -0.1139 0.0731 0.131 Uiso 0.694(4) 1 calc PR A 2
H9B3 H -0.4647 -0.2142 0.1227 0.131 Uiso 0.694(4) 1 calc PR A 2
C10B C -0.2519(3) -0.2249(2) 0.07862(15) 0.0458(8) Uani 0.694(4) 1 d P A 2
H10D H -0.2774 -0.2890 0.0467 0.069 Uiso 0.694(4) 1 calc PR A 2
H10E H -0.2392 -0.2566 0.1242 0.069 Uiso 0.694(4) 1 calc PR A 2
H10F H -0.1762 -0.1904 0.0701 0.069 Uiso 0.694(4) 1 calc PR A 2
C8B C -0.3482(9) -0.1308(9) 0.0709(7) 0.040(3) Uani 0.694(4) 1 d P A 2
H8B H -0.3562 -0.0975 0.0248 0.048 Uiso 0.694(4) 1 calc PR A 2

loop_
_atom_site_aniso_label
_atom_site_aniso_U_11
_atom_site_aniso_U_22
_atom_site_aniso_U_33
_atom_site_aniso_U_23
_atom_site_aniso_U_13
_atom_site_aniso_U_12
O4 0.0363(6) 0.0261(6) 0.0337(6) 0.0064(5) 0.0136(5) -0.0016(5)
O2 0.0430(7) 0.0488(8) 0.0284(6) -0.0013(5) 0.0153(6) -0.0189(6)
O6 0.0490(8) 0.0417(7) 0.0306(7) -0.0047(5) 0.0122(6) -0.0034(6)
O7 0.0589(9) 0.0660(10) 0.0343(7) -0.0058(6) 0.0182(7) -0.0341(8)
C13' 0.0516(11) 0.0393(11) 0.0462(11) -0.0034(8) 0.0126(9) 0.0089(9)
C11' 0.0391(10) 0.0350(9) 0.0386(10) 0.0034(7) 0.0135(8) 0.0040(8)
C7' 0.0415(10) 0.0270(8) 0.0360(9) 0.0049(7) 0.0182(8) -0.0012(7)
C8' 0.0411(10) 0.0268(8) 0.0341(9) 0.0056(7) 0.0168(8) -0.0019(7)
C9' 0.0415(10) 0.0258(8) 0.0459(10) 0.0081(7) 0.0160(8) -0.0018(7)
C10' 0.0370(9) 0.0229(8) 0.0418(10) 0.0011(7) 0.0154(8) -0.0003(7)
C4 0.0257(8) 0.0233(8) 0.0317(8) 0.0056(6) 0.0097(7) 0.0051(6)
C3 0.0271(8) 0.0251(8) 0.0283(8) 0.0018(6) 0.0102(7) 0.0033(6)
C2 0.0249(8) 0.0338(9) 0.0264(8) 0.0047(7) 0.0092(7) 0.0017(7)
C1 0.0218(7) 0.0326(9) 0.0283(8) 0.0038(7) 0.0057(6) 0.0015(6)
C7 0.0267(8) 0.0458(10) 0.0298(9) -0.0001(8) 0.0068(7) -0.0051(7)
C12' 0.0408(10) 0.0530(12) 0.0529(12) 0.0052(10) 0.0194(9) 0.0042(9)
C6 0.0226(7) 0.0331(9) 0.0267(8) 0.0018(7) 0.0040(6) 0.0064(6)
C5 0.0277(8) 0.0323(9) 0.0250(8) 0.0067(6) 0.0088(7) 0.0058(7)
C17 0.0327(9) 0.0420(10) 0.0285(9) 0.0040(7) 0.0119(7) 0.0047(7)
C18 0.0333(9) 0.0426(10) 0.0349(9) 0.0128(8) 0.0082(8) 0.0106(8)
C14' 0.0421(10) 0.0283(9) 0.0655(13) 0.0018(9) 0.0182(10) 0.0038(8)
C1' 0.0361(9) 0.0235(8) 0.0344(9) -0.0028(7) 0.0154(7) -0.0030(7)
C2' 0.0458(10) 0.0311(9) 0.0438(10) -0.0108(8) 0.0213(9) -0.0088(8)
C3' 0.0537(11) 0.0378(10) 0.0292(9) -0.0073(7) 0.0157(8) -0.0167(8)
C4' 0.0462(10) 0.0332(9) 0.0284(9) 0.0005(7) 0.0068(8) -0.0121(8)
C15' 0.0498(11) 0.0400(11) 0.0454(11) -0.0087(8) 0.0139(9) -0.0162(9)
C5' 0.0468(10) 0.0298(9) 0.0316(9) 0.0039(7) 0.0045(8) -0.0062(8)
C6' 0.0418(10) 0.0368(10) 0.0412(10) 0.0044(8) 0.0081(8) 0.0026(8)
C12 0.0372(9) 0.0297(9) 0.0312(9) -0.0025(7) 0.0166(7) -0.0033(7)
C10A 0.054(4) 0.034(3) 0.051(4) -0.001(3) 0.019(3) -0.016(3)
C9A 0.024(3) 0.035(3) 0.039(3) 0.002(2) 0.002(2) -0.003(2)
C8A 0.021(6) 0.022(6) 0.018(6) -0.008(3) 0.004(3) -0.019(4)
C9B 0.047(2) 0.133(4) 0.093(3) -0.074(3) 0.041(2) -0.053(2)
C10B 0.0550(18) 0.0358(15) 0.0494(17) -0.0043(12) 0.0173(14) -0.0033(13)
C8B 0.029(3) 0.056(4) 0.036(5) -0.003(2) 0.012(3) 0.004(3)

loop_
_atom_type_symbol
_atom_type_description
_atom_type_scat_dispersion_real
_atom_type_scat_dispersion_imag
_atom_type_scat_source
C C 0.0181 0.0091 'International Tables Vol C Tables 4.2.6.8 and 6.1.1.4'
H H 0.0000 0.0000 'International Tables Vol C Tables 4.2.6.8 and 6.1.1.4'
O O 0.0492 0.0322 'International Tables Vol C Tables 4.2.6.8 and 6.1.1.4'

loop_
_geom_angle_atom_site_label_1
_geom_angle_atom_site_label_2
_geom_angle_atom_site_label_3
_geom_angle
C4 O4 C10' 119.23(12)
C2 O2 H2 109.5
C11' C13' H13A 109.5
C11' C13' H13B 109.5
H13A C13' H13B 109.5
C11' C13' H13C 109.5
H13A C13' H13C 109.5
H13B C13' H13C 109.5
C7' C11' C13' 112.36(16)
C7' C11' C12' 110.03(15)
C13' C11' C12' 109.36(16)
C7' C11' C6' 107.30(15)
C13' C11' C6' 109.74(15)
C12' C11' C6' 107.94(16)
C8' C7' C11' 127.89(17)
C8' C7' H7' 116.1
C11' C7' H7' 116.1
C7' C8' C9' 125.00(17)
C7' C8' H8' 117.5
C9' C8' H8' 117.5
C8' C9' C10' 113.25(14)
C8' C9' H9'1 108.9
C10' C9' H9'1 108.9
C8' C9' H9'2 108.9
C10' C9' H9'2 108.9
H9'1 C9' H9'2 107.7
O4 C10' C14' 106.93(15)
O4 C10' C1' 108.92(13)
C14' C10' C1' 113.82(15)
O4 C10' C9' 101.41(13)
C14' C10' C9' 110.81(14)
C1' C10' C9' 113.95(15)
O4 C4 C3 123.47(15)
O4 C4 C5 111.69(13)
C3 C4 C5 124.79(15)
C4 C3 C2 118.36(15)
C4 C3 C12 121.95(15)
C2 C3 C12 119.68(14)
O2 C2 C1 120.99(15)
O2 C2 C3 115.34(15)
C1 C2 C3 123.64(14)
C2 C1 C7 117.65(14)
C2 C1 C6 118.38(14)
C7 C1 C6 123.88(15)
O7 C7 C1 119.02(16)
O7 C7 C8B 114.6(5)
C1 C7 C8B 126.4(5)
O7 C7 C8A 120.0(9)
C1 C7 C8A 121.0(9)
C8B C7 C8A 5.9(14)
C11' C12' H12A 109.5
C11' C12' H12B 109.5
H12A C12' H12B 109.5
C11' C12' H12C 109.5
H12A C12' H12C 109.5
H12B C12' H12C 109.5
O6 C6 C1 123.93(16)
O6 C6 C5 117.97(14)
C1 C6 C5 118.01(14)
C4 C5 C17 110.81(14)
C4 C5 C6 113.07(13)
C17 C5 C6 109.77(14)
C4 C5 C18 106.85(14)
C17 C5 C18 110.74(13)
C6 C5 C18 105.43(13)
C5 C17 H17A 109.5
C5 C17 H17B 109.5
H17A C17 H17B 109.5
C5 C17 H17C 109.5
H17A C17 H17C 109.5
H17B C17 H17C 109.5
C5 C18 H18A 109.5
C5 C18 H18B 109.5
H18A C18 H18B 109.5
C5 C18 H18C 109.5
H18A C18 H18C 109.5
H18B C18 H18C 109.5
C10' C14' H14A 109.5
C10' C14' H14B 109.5
H14A C14' H14B 109.5
C10' C14' H14C 109.5
H14A C14' H14C 109.5
H14B C14' H14C 109.5
C12 C1' C10' 110.47(14)
C12 C1' C2' 109.87(13)
C10' C1' C2' 114.16(14)
C12 C1' H1' 107.3
C10' C1' H1' 107.3
C2' C1' H1' 107.3
C1' C2' C3' 112.65(15)
C1' C2' H2'1 109.1
C3' C2' H2'1 109.1
C1' C2' H2'2 109.1
C3' C2' H2'2 109.1
H2'1 C2' H2'2 107.8
C4' C3' C2' 110.21(14)
C4' C3' H3'1 109.6
C2' C3' H3'1 109.6
C4' C3' H3'2 109.6
C2' C3' H3'2 109.6
H3'1 C3' H3'2 108.1
C5' C4' C3' 122.38(16)
C5' C4' C15' 124.01(17)
C3' C4' C15' 113.35(16)
C4' C15' H15A 109.5
C4' C15' H15B 109.5
H15A C15' H15B 109.5
C4' C15' H15C 109.5
H15A C15' H15C 109.5
H15B C15' H15C 109.5
C4' C5' C6' 126.45(17)
C4' C5' H5' 116.8
C6' C5' H5' 116.8
C5' C6' C11' 112.14(15)
C5' C6' H6'1 109.2
C11' C6' H6'1 109.2
C5' C6' H6'2 109.2
C11' C6' H6'2 109.2
H6'1 C6' H6'2 107.9
C3 C12 C1' 110.89(13)
C3 C12 H12D 109.5
C1' C12 H12D 109.5
C3 C12 H12E 109.5
C1' C12 H12E 109.5
H12D C12 H12E 108.0
C8A C10A H10A 109.5
C8A C10A H10B 109.5
H10A C10A H10B 109.5
C8A C10A H10C 109.5
H10A C10A H10C 109.5
H10B C10A H10C 109.5
C8A C9A H9A1 109.5
C8A C9A H9A2 109.5
H9A1 C9A H9A2 109.5
C8A C9A H9A3 109.5
H9A1 C9A H9A3 109.5
H9A2 C9A H9A3 109.5
C9A C8A C7 101.5(12)
C9A C8A C10A 110.6(10)
C7 C8A C10A 109.5(18)
C9A C8A H8A 111.6
C7 C8A H8A 111.6
C10A C8A H8A 111.6
C8B C9B H9B1 109.5
C8B C9B H9B2 109.5
H9B1 C9B H9B2 109.5
C8B C9B H9B3 109.5
H9B1 C9B H9B3 109.5
H9B2 C9B H9B3 109.5
C8B C10B H10D 109.5
C8B C10B H10E 109.5
H10D C10B H10E 109.5
C8B C10B H10F 109.5
H10D C10B H10F 109.5
H10E C10B H10F 109.5
C7 C8B C10B 106.3(7)
C7 C8B C9B 114.4(8)
C10B C8B C9B 112.9(7)
C7 C8B H8B 107.6
C10B C8B H8B 107.6
C9B C8B H8B 107.6

loop_
_geom_bond_atom_site_label_1
_geom_bond_atom_site_label_2
_geom_bond_distance
O4 C4 1.3419(19)
O4 C10' 1.478(2)
O2 C2 1.3024(19)
O2 H2 0.8400
O6 C6 1.221(2)
O7 C7 1.275(2)
C13' C11' 1.530(3)
C13' H13A 0.9800
C13' H13B 0.9800
C13' H13C 0.9800
C11' C7' 1.512(2)
C11' C12' 1.536(3)
C11' C6' 1.565(3)
C7' C8' 1.317(3)
C7' H7' 0.9500
C8' C9' 1.498(2)
C8' H8' 0.9500
C9' C10' 1.538(2)
C9' H9'1 0.9900
C9' H9'2 0.9900
C10' C14' 1.519(2)
C10' C1' 1.533(2)
C4 C3 1.345(2)
C4 C5 1.501(2)
C3 C2 1.431(2)
C3 C12 1.500(2)
C2 C1 1.419(2)
C1 C7 1.432(2)
C1 C6 1.460(2)
C7 C8B 1.455(11)
C7 C8A 1.59(2)
C12' H12A 0.9800
C12' H12B 0.9800
C12' H12C 0.9800
C6 C5 1.540(2)
C5 C17 1.532(2)
C5 C18 1.550(2)
C17 H17A 0.9800
C17 H17B 0.9800
C17 H17C 0.9800
C18 H18A 0.9800
C18 H18B 0.9800
C18 H18C 0.9800
C14' H14A 0.9800
C14' H14B 0.9800
C14' H14C 0.9800
C1' C12 1.530(2)
C1' C2' 1.536(2)
C1' H1' 1.0000
C2' C3' 1.541(3)
C2' H2'1 0.9900
C2' H2'2 0.9900
C3' C4' 1.506(3)
C3' H3'1 0.9900
C3' H3'2 0.9900
C4' C5' 1.329(3)
C4' C15' 1.509(2)
C15' H15A 0.9800
C15' H15B 0.9800
C15' H15C 0.9800
C5' C6' 1.499(3)
C5' H5' 0.9500
C6' H6'1 0.9900
C6' H6'2 0.9900
C12 H12D 0.9900
C12 H12E 0.9900
C10A C8A 1.60(2)
C10A H10A 0.9800
C10A H10B 0.9800
C10A H10C 0.9800
C9A C8A 1.48(2)
C9A H9A1 0.9800
C9A H9A2 0.9800
C9A H9A3 0.9800
C8A H8A 1.0000
C9B C8B 1.510(10)
C9B H9B1 0.9800
C9B H9B2 0.9800
C9B H9B3 0.9800
C10B C8B 1.504(11)
C10B H10D 0.9800
C10B H10E 0.9800
C10B H10F 0.9800
C8B H8B 1.0000

loop_
_geom_hbond_atom_site_label_D
_geom_hbond_atom_site_label_H
_geom_hbond_atom_site_label_A
_geom_hbond_distance_DH
_geom_hbond_distance_HA
_geom_hbond_distance_DA
_geom_hbond_angle_DHA
O2 H2 O7 0.84 1.63 2.3913(18) 149.7

loop_
_geom_torsion_atom_site_label_1
_geom_torsion_atom_site_label_2
_geom_torsion_atom_site_label_3
_geom_torsion_atom_site_label_4
_geom_torsion
C13' C11' C7' C8' 5.3(3)
C12' C11' C7' C8' 127.4(2)
C6' C11' C7' C8' -115.4(2)
C11' C7' C8' C9' 168.98(16)
C7' C8' C9' C10' -123.79(19)
C4 O4 C10' C14' -83.31(17)
C4 O4 C10' C1' 40.10(18)
C4 O4 C10' C9' 160.57(13)
C8' C9' C10' O4 -69.26(18)
C8' C9' C10' C14' 177.50(16)
C8' C9' C10' C1' 47.6(2)
C10' O4 C4 C3 -9.5(2)
C10' O4 C4 C5 167.88(13)
O4 C4 C3 C2 176.62(14)
C5 C4 C3 C2 -0.4(2)
O4 C4 C3 C12 -4.3(2)
C5 C4 C3 C12 178.70(14)
C4 C3 C2 O2 -172.77(15)
C12 C3 C2 O2 8.1(2)
C4 C3 C2 C1 9.2(2)
C12 C3 C2 C1 -169.93(15)
O2 C2 C1 C7 -2.0(2)
C3 C2 C1 C7 175.93(15)
O2 C2 C1 C6 -178.64(15)
C3 C2 C1 C6 -0.7(2)
C2 C1 C7 O7 5.3(2)
C6 C1 C7 O7 -178.22(16)
C2 C1 C7 C8B -173.4(5)
C6 C1 C7 C8B 3.0(6)
C2 C1 C7 C8A -176.4(9)
C6 C1 C7 C8A 0.1(9)
C2 C1 C6 O6 168.03(16)
C7 C1 C6 O6 -8.4(3)
C2 C1 C6 C5 -15.5(2)
C7 C1 C6 C5 168.10(15)
O4 C4 C5 C17 44.17(17)
C3 C4 C5 C17 -138.50(16)
O4 C4 C5 C6 167.89(12)
C3 C4 C5 C6 -14.8(2)
O4 C4 C5 C18 -76.56(16)
C3 C4 C5 C18 100.77(18)
O6 C6 C5 C4 -161.13(14)
C1 C6 C5 C4 22.17(19)
O6 C6 C5 C17 -36.84(19)
C1 C6 C5 C17 146.47(14)
O6 C6 C5 C18 82.48(18)
C1 C6 C5 C18 -94.22(16)
O4 C10' C1' C12 -57.02(17)
C14' C10' C1' C12 62.19(18)
C9' C10' C1' C12 -169.42(14)
O4 C10' C1' C2' 178.58(13)
C14' C10' C1' C2' -62.2(2)
C9' C10' C1' C2' 66.17(19)
C12 C1' C2' C3' 85.61(18)
C10' C1' C2' C3' -149.67(15)
C1' C2' C3' C4' 88.23(18)
C2' C3' C4' C5' -95.9(2)
C2' C3' C4' C15' 78.49(19)
C3' C4' C5' C6' 164.93(17)
C15' C4' C5' C6' -8.9(3)
C4' C5' C6' C11' -102.3(2)
C7' C11' C6' C5' 44.0(2)
C13' C11' C6' C5' -78.3(2)
C12' C11' C6' C5' 162.58(16)
C4 C3 C12 C1' -14.8(2)
C2 C3 C12 C1' 164.31(14)
C10' C1' C12 C3 44.77(18)
C2' C1' C12 C3 171.60(14)
O7 C7 C8A C9A 91.1(13)
C1 C7 C8A C9A -87.2(12)
C8B C7 C8A C9A 116(11)
O7 C7 C8A C10A -25.8(15)
C1 C7 C8A C10A 155.9(7)
C8B C7 C8A C10A 0(10)
O7 C7 C8B C10B -91.0(7)
C1 C7 C8B C10B 87.8(9)
C8A C7 C8B C10B 113(11)
O7 C7 C8B C9B 34.3(10)
C1 C7 C8B C9B -146.9(6)
C8A C7 C8B C9B -122(11)
